data_7720836
loop_
_publ_author_name
'Kurjan, Jakub'
'Jend&#x17e;elovsk&#xe1;, Zuzana'
'De&#x10d;manov&#xe1;, Vikt&#xf3;ria'
'Jend&#x17e;elovsk&#xfd;, Rastislav'
'Kastratovic, Nikolina'
'Volarevic, Vladislav'
'Smolko, Luk&#xe1;&#x161;'
'Smolkov&#xe1;, Romana'
'Liteck&#xe1;, Miroslava'
'Zubrik, Anton'
'J&#xe1;ger, D&#xe1;vid'
'Varha&#x10d;, Rastislav'
'Poto&#x10d;&#x148;&#xe1;k, Ivan'

_publ_section_title
;
 Structure-bioactivity relationship in copper(II) complexes with new
 halogenated coumarin derivatives.
;
_journal_issue 15
_journal_name_full 'Dalton transactions (Cambridge, England : 2003)'
_journal_page_first 6191
_journal_page_last 6211
_journal_paper_doi 10.1039/d5dt02641e
_journal_volume 55
_journal_year 2026
_chemical_formula_moiety 'C34 H24 Cl2 Cu2 N6 O12'
_chemical_formula_sum 'C34 H24 Cl2 Cu2 N6 O12'
_chemical_formula_weight 906.57
_space_group_crystal_system monoclinic
_space_group_IT_number 14
_space_group_name_Hall '-P 2ybc'
_space_group_name_H-M_alt 'P 1 21/c 1'
_atom_sites_solution_hydrogens geom
_audit_creation_method SHELXL-2018/3
_audit_update_record
;
2025-10-21 deposited with the CCDC.	2026-03-19 downloaded from the CCDC.
;
_cell_angle_alpha 90
_cell_angle_beta 105.517(4)
_cell_angle_gamma 90
_cell_formula_units_Z 2
_cell_length_a 9.1920(3)
_cell_length_b 11.7488(4)
_cell_length_c 16.3509(6)
_cell_measurement_reflns_used 8620
_cell_measurement_temperature 173(2)
_cell_measurement_theta_max 28.4100
_cell_measurement_theta_min 3.3790
_cell_volume 1701.45(11)
_computing_cell_refinement 'CrysAlisPro 1.171.39.46 (Rigaku OD, 2018)'
_computing_data_collection 'CrysAlisPro 1.171.39.46 (Rigaku OD, 2018)'
_computing_data_reduction 'CrysAlisPro 1.171.39.46 (Rigaku OD, 2018)'
_computing_structure_refinement 'SHELXL-2018/3 (Sheldrick, 2018)'
_diffrn_ambient_temperature 173(2)
_diffrn_detector_area_resol_mean 8.3438
_diffrn_measured_fraction_theta_full 0.999
_diffrn_measured_fraction_theta_max 0.900
_diffrn_measurement_device_type 'Xcalibur, Sapphire2, large Be window'
_diffrn_measurement_method '\w scans'
_diffrn_radiation_type MoK\a
_diffrn_radiation_wavelength 0.71073
_diffrn_reflns_av_R_equivalents 0.0382
_diffrn_reflns_av_unetI/netI 0.0294
_diffrn_reflns_Laue_measured_fraction_full 0.999
_diffrn_reflns_Laue_measured_fraction_max 0.900
_diffrn_reflns_limit_h_max 12
_diffrn_reflns_limit_h_min -12
_diffrn_reflns_limit_k_max 15
_diffrn_reflns_limit_k_min -14
_diffrn_reflns_limit_l_max 21
_diffrn_reflns_limit_l_min -22
_diffrn_reflns_number 19563
_diffrn_reflns_point_group_measured_fraction_full 0.999
_diffrn_reflns_point_group_measured_fraction_max 0.900
_diffrn_reflns_theta_full 25.242
_diffrn_reflns_theta_max 29.116
_diffrn_reflns_theta_min 2.880
_diffrn_source 'fine-focus sealed X-ray tube'
_exptl_absorpt_coefficient_mu 1.485
_exptl_absorpt_correction_T_max 0.898
_exptl_absorpt_correction_T_min 0.763
_exptl_absorpt_correction_type gaussian
_exptl_absorpt_process_details
;
CrysAlisPro 1.171.39.46 (Rigaku Oxford Diffraction, 2018)
Numerical absorption correction based on gaussian integration over
                        a multifaceted crystal model
Empirical absorption correction using spherical harmonics,
 implemented in SCALE3 ABSPACK scaling algorithm.
;
_exptl_crystal_colour blue
_exptl_crystal_density_diffrn 1.770
_exptl_crystal_description plate
_exptl_crystal_F_000 916
_exptl_crystal_recrystallization_method 'from the synthesis'
_exptl_crystal_size_max 0.595
_exptl_crystal_size_mid 0.222
_exptl_crystal_size_min 0.164
_refine_diff_density_max 0.468
_refine_diff_density_min -0.577
_refine_diff_density_rms 0.068
_refine_ls_extinction_method none
_refine_ls_goodness_of_fit_ref 1.045
_refine_ls_hydrogen_treatment constr
_refine_ls_matrix_type full
_refine_ls_number_parameters 254
_refine_ls_number_reflns 4122
_refine_ls_number_restraints 0
_refine_ls_restrained_S_all 1.045
_refine_ls_R_factor_all 0.0473
_refine_ls_R_factor_gt 0.0331
_refine_ls_shift/su_max 0.001
_refine_ls_shift/su_mean 0.000
_refine_ls_structure_factor_coef Fsqd
_refine_ls_weighting_details 'w=1/[\s^2^(Fo^2^)+(0.0381P)^2^+0.9679P] where P=(Fo^2^+2Fc^2^)/3'
_refine_ls_weighting_scheme calc
_refine_ls_wR_factor_gt 0.0770
_refine_ls_wR_factor_ref 0.0855
_reflns_Friedel_coverage 0.000
_reflns_number_gt 3380
_reflns_number_total 4122
_reflns_threshold_expression 'I > 2\s(I)'
_cod_data_source_file d5dt02641e2.cif
_cod_data_source_block 7
_cod_depositor_comments 'Adding full bibliography for 7720832--7720836.cif.'
_cod_original_sg_symbol_H-M 'P 21/c'
_cod_database_code 7720836
_shelx_shelxl_version_number 2018/3
_shelx_space_group_comment
;
The symmetry employed for this shelxl refinement is uniquely defined
by the following loop, which should always be used as a source of
symmetry information in preference to the above space-group names.
They are only intended as comments.
;

loop_
_space_group_symop_operation_xyz
'x, y, z'
'-x, y+1/2, -z+1/2'
'-x, -y, -z'
'x, -y-1/2, z-1/2'

loop_
_atom_site_label
_atom_site_type_symbol
_atom_site_fract_x
_atom_site_fract_y
_atom_site_fract_z
_atom_site_U_iso_or_equiv
_atom_site_adp_type
_atom_site_occupancy
_atom_site_site_symmetry_order
_atom_site_calc_flag
_atom_site_refinement_flags_posn
_atom_site_refinement_flags_adp
_atom_site_refinement_flags_occupancy
_atom_site_disorder_assembly
_atom_site_disorder_group
Cu1 Cu 0.34487(3) 0.53557(2) 0.52388(2) 0.02512(9) Uani 1 1 d . . . . .
Cl6 Cl 0.85437(8) 0.96897(5) 0.57676(5) 0.05177(18) Uani 1 1 d . . . . .
O31 O 0.47974(17) 0.56166(13) 0.63918(9) 0.0308(3) Uani 1 1 d . . . . .
O4 O 0.47790(15) 0.63047(12) 0.48179(9) 0.0268(3) Uani 1 1 d . . . . .
O1 O 0.32716(18) 0.86919(14) 0.29521(10) 0.0358(4) Uani 1 1 d . . . . .
O2 O 0.12156(19) 0.77254(16) 0.23812(11) 0.0470(4) Uani 1 1 d . . . . .
N13 N 0.21136(19) 0.51747(15) 0.41029(11) 0.0273(4) Uani 1 1 d . . . . .
N30 N 0.4667(2) 0.66844(16) 0.65519(12) 0.0340(4) Uani 1 1 d . . . . .
O32 O 0.3508(2) 0.71768(15) 0.61571(12) 0.0485(4) Uani 1 1 d . . . . .
N20 N 0.2126(2) 0.42214(15) 0.55522(12) 0.0300(4) Uani 1 1 d . . . . .
O33 O 0.5686(3) 0.71437(17) 0.70799(12) 0.0622(6) Uani 1 1 d . . . . .
C10 C 0.5039(2) 0.80930(17) 0.42417(12) 0.0258(4) Uani 1 1 d . . . . .
C4 C 0.4238(2) 0.70116(17) 0.42077(12) 0.0243(4) Uani 1 1 d . . . . .
C5 C 0.6274(2) 0.83557(18) 0.49172(13) 0.0287(4) Uani 1 1 d . . . . .
H5 H 0.660448 0.783724 0.537522 0.034 Uiso 1 1 calc R U . . .
C15 C 0.1157(2) 0.37347(18) 0.48828(15) 0.0314(5) Uani 1 1 d . . . . .
C3 C 0.2981(2) 0.68221(18) 0.35316(13) 0.0277(4) Uani 1 1 d . . . . .
C2 C 0.2411(2) 0.7721(2) 0.29191(13) 0.0327(5) Uani 1 1 d . . . . .
C11 C 0.2142(2) 0.57521(19) 0.34357(13) 0.0293(4) Uani 1 1 d . . . . .
C14 C 0.1229(3) 0.41267(19) 0.40220(14) 0.0353(5) Uani 1 1 d . . . . .
H14B H 0.170093 0.352953 0.375078 0.042 Uiso 1 1 calc R U . . .
H14A H 0.019529 0.426477 0.365852 0.042 Uiso 1 1 calc R U . . .
C9 C 0.4547(2) 0.88842(19) 0.35978(13) 0.0303(5) Uani 1 1 d . . . . .
C19 C 0.2174(3) 0.3875(2) 0.63368(16) 0.0395(5) Uani 1 1 d . . . . .
H19 H 0.286294 0.422795 0.680643 0.047 Uiso 1 1 calc R U . . .
C16 C 0.0175(3) 0.28927(19) 0.49907(18) 0.0419(6) Uani 1 1 d . . . . .
H16 H -0.053081 0.256862 0.451415 0.050 Uiso 1 1 calc R U . . .
C18 C 0.1251(3) 0.3019(2) 0.64829(18) 0.0466(6) Uani 1 1 d . . . . .
H18 H 0.131325 0.276982 0.704400 0.056 Uiso 1 1 calc R U . . .
C17 C 0.0236(3) 0.2533(2) 0.57964(19) 0.0488(7) Uani 1 1 d . . . . .
H17 H -0.042180 0.194768 0.588142 0.059 Uiso 1 1 calc R U . . .
C6 C 0.7009(3) 0.9368(2) 0.49156(15) 0.0345(5) Uani 1 1 d . . . . .
C7 C 0.6530(3) 1.0153(2) 0.42626(16) 0.0401(6) Uani 1 1 d . . . . .
H7 H 0.705401 1.085219 0.427187 0.048 Uiso 1 1 calc R U . . .
C8 C 0.5291(3) 0.9906(2) 0.36046(16) 0.0414(6) Uani 1 1 d . . . . .
H8 H 0.494647 1.043612 0.315568 0.050 Uiso 1 1 calc R U . . .
C12 C 0.1388(3) 0.5297(2) 0.25659(15) 0.0459(6) Uani 1 1 d . . . . .
H12C H 0.177174 0.453220 0.250624 0.069 Uiso 1 1 calc R U . . .
H12A H 0.160801 0.580054 0.213591 0.069 Uiso 1 1 calc R U . . .
H12B H 0.029474 0.526330 0.248873 0.069 Uiso 1 1 calc R U . . .

loop_
_atom_site_aniso_label
_atom_site_aniso_U_11
_atom_site_aniso_U_22
_atom_site_aniso_U_33
_atom_site_aniso_U_23
_atom_site_aniso_U_13
_atom_site_aniso_U_12
Cu1 0.02572(14) 0.02374(14) 0.02226(14) 0.00298(9) 0.00011(10) -0.00409(10)
Cl6 0.0538(4) 0.0393(4) 0.0513(4) -0.0055(3) -0.0048(3) -0.0164(3)
O31 0.0369(8) 0.0265(8) 0.0250(8) 0.0020(6) 0.0012(6) -0.0013(6)
O4 0.0273(7) 0.0262(7) 0.0230(7) 0.0075(6) 0.0001(6) -0.0012(6)
O1 0.0404(9) 0.0349(9) 0.0288(8) 0.0125(6) 0.0032(7) 0.0022(7)
O2 0.0348(9) 0.0590(12) 0.0394(9) 0.0220(8) -0.0038(7) 0.0020(8)
N13 0.0254(8) 0.0265(9) 0.0256(9) -0.0001(7) -0.0005(7) -0.0025(7)
N30 0.0447(11) 0.0289(10) 0.0282(10) -0.0001(8) 0.0091(8) -0.0082(8)
O32 0.0558(11) 0.0364(10) 0.0531(11) 0.0069(8) 0.0143(9) 0.0125(9)
N20 0.0281(9) 0.0265(9) 0.0331(10) 0.0046(7) 0.0042(7) -0.0024(7)
O33 0.0783(14) 0.0539(12) 0.0438(11) -0.0127(9) -0.0021(10) -0.0328(11)
C10 0.0302(10) 0.0247(10) 0.0233(10) 0.0023(8) 0.0087(8) 0.0027(8)
C4 0.0275(10) 0.0245(10) 0.0216(9) 0.0030(8) 0.0076(8) 0.0032(8)
C5 0.0338(11) 0.0229(10) 0.0282(11) 0.0021(8) 0.0059(9) 0.0007(9)
C15 0.0251(10) 0.0221(10) 0.0439(13) -0.0018(9) 0.0041(9) -0.0002(8)
C3 0.0288(10) 0.0305(11) 0.0225(10) 0.0040(8) 0.0049(8) 0.0020(9)
C2 0.0302(11) 0.0408(13) 0.0264(11) 0.0090(9) 0.0063(9) 0.0050(9)
C11 0.0257(10) 0.0337(11) 0.0241(10) 0.0000(8) -0.0009(8) 0.0035(9)
C14 0.0350(12) 0.0280(12) 0.0353(12) -0.0035(9) -0.0037(9) -0.0051(9)
C9 0.0373(11) 0.0283(11) 0.0251(10) 0.0049(8) 0.0079(9) 0.0035(9)
C19 0.0371(12) 0.0401(13) 0.0398(13) 0.0109(11) 0.0077(10) -0.0034(10)
C16 0.0321(12) 0.0285(12) 0.0644(17) -0.0049(11) 0.0115(11) -0.0053(10)
C18 0.0447(14) 0.0421(14) 0.0560(16) 0.0167(12) 0.0187(12) -0.0023(12)
C17 0.0417(14) 0.0294(13) 0.082(2) 0.0078(13) 0.0275(14) -0.0048(11)
C6 0.0377(12) 0.0299(11) 0.0331(12) -0.0039(9) 0.0046(9) -0.0023(10)
C7 0.0503(15) 0.0243(11) 0.0467(15) 0.0026(10) 0.0145(12) -0.0059(10)
C8 0.0579(16) 0.0285(12) 0.0372(13) 0.0109(10) 0.0119(12) 0.0018(11)
C12 0.0522(15) 0.0533(16) 0.0250(12) -0.0056(11) -0.0024(11) -0.0080(12)

loop_
_atom_type_symbol
_atom_type_description
_atom_type_scat_dispersion_real
_atom_type_scat_dispersion_imag
_atom_type_scat_source
C C 0.0033 0.0016 'International Tables Vol C Tables 4.2.6.8 and 6.1.1.4'
H H 0.0000 0.0000 'International Tables Vol C Tables 4.2.6.8 and 6.1.1.4'
N N 0.0061 0.0033 'International Tables Vol C Tables 4.2.6.8 and 6.1.1.4'
O O 0.0106 0.0060 'International Tables Vol C Tables 4.2.6.8 and 6.1.1.4'
Cl Cl 0.1484 0.1585 'International Tables Vol C Tables 4.2.6.8 and 6.1.1.4'
Cu Cu 0.3201 1.2651 'International Tables Vol C Tables 4.2.6.8 and 6.1.1.4'

loop_
_geom_angle_atom_site_label_1
_geom_angle_atom_site_label_2
_geom_angle_atom_site_label_3
_geom_angle
_geom_angle_site_symmetry_1
_geom_angle_site_symmetry_3
_geom_angle_publ_flag
O4 Cu1 N13 91.20(7) . . ?
O4 Cu1 N20 171.80(7) . . ?
N13 Cu1 N20 84.17(7) . . ?
O4 Cu1 O31 87.40(6) . . ?
N13 Cu1 O31 177.38(7) . . ?
N20 Cu1 O31 97.48(7) . . ?
O4 Cu1 O4 87.53(5) . 3_666 ?
N13 Cu1 O4 97.31(6) . 3_666 ?
N20 Cu1 O4 86.36(6) . 3_666 ?
O31 Cu1 O4 84.85(5) . 3_666 ?
O4 Cu1 O32 79.16(6) . . ?
N13 Cu1 O32 123.41(7) . . ?
N20 Cu1 O32 109.04(7) . . ?
O31 Cu1 O32 54.13(6) . . ?
O4 Cu1 O32 137.00(5) 3_666 . ?
N30 O31 Cu1 105.91(12) . . ?
C4 O4 Cu1 120.10(13) . . ?
C9 O1 C2 121.96(16) . . ?
C11 N13 C14 120.17(18) . . ?
C11 N13 Cu1 126.84(15) . . ?
C14 N13 Cu1 111.85(13) . . ?
O33 N30 O32 123.8(2) . . ?
O33 N30 O31 118.6(2) . . ?
O32 N30 O31 117.58(18) . . ?
N30 O32 Cu1 78.37(12) . . ?
C19 N20 C15 119.9(2) . . ?
C19 N20 Cu1 126.48(16) . . ?
C15 N20 Cu1 113.54(15) . . ?
C9 C10 C5 119.0(2) . . ?
C9 C10 C4 119.70(19) . . ?
C5 C10 C4 121.26(18) . . ?
O4 C4 C3 125.40(19) . . ?
O4 C4 C10 116.34(17) . . ?
C3 C4 C10 118.26(18) . . ?
C6 C5 C10 119.3(2) . . ?
C6 C5 H5 120.3 . . ?
C10 C5 H5 120.3 . . ?
N20 C15 C16 121.0(2) . . ?
N20 C15 C14 116.67(19) . . ?
C16 C15 C14 122.3(2) . . ?
C4 C3 C2 120.19(19) . . ?
C4 C3 C11 121.81(18) . . ?
C2 C3 C11 117.92(18) . . ?
O2 C2 O1 115.1(2) . . ?
O2 C2 C3 126.5(2) . . ?
O1 C2 C3 118.42(18) . . ?
N13 C11 C3 119.40(18) . . ?
N13 C11 C12 120.3(2) . . ?
C3 C11 C12 120.2(2) . . ?
N13 C14 C15 109.69(17) . . ?
N13 C14 H14B 109.7 . . ?
C15 C14 H14B 109.7 . . ?
N13 C14 H14A 109.7 . . ?
C15 C14 H14A 109.7 . . ?
H14B C14 H14A 108.2 . . ?
O1 C9 C8 118.00(19) . . ?
O1 C9 C10 120.82(19) . . ?
C8 C9 C10 121.1(2) . . ?
N20 C19 C18 121.7(2) . . ?
N20 C19 H19 119.1 . . ?
C18 C19 H19 119.1 . . ?
C17 C16 C15 118.9(2) . . ?
C17 C16 H16 120.5 . . ?
C15 C16 H16 120.5 . . ?
C17 C18 C19 118.4(2) . . ?
C17 C18 H18 120.8 . . ?
C19 C18 H18 120.8 . . ?
C16 C17 C18 120.0(2) . . ?
C16 C17 H17 120.0 . . ?
C18 C17 H17 120.0 . . ?
C5 C6 C7 121.6(2) . . ?
C5 C6 Cl6 118.87(18) . . ?
C7 C6 Cl6 119.54(18) . . ?
C8 C7 C6 119.2(2) . . ?
C8 C7 H7 120.4 . . ?
C6 C7 H7 120.4 . . ?
C7 C8 C9 119.7(2) . . ?
C7 C8 H8 120.1 . . ?
C9 C8 H8 120.1 . . ?
C11 C12 H12C 109.5 . . ?
C11 C12 H12A 109.5 . . ?
H12C C12 H12A 109.5 . . ?
C11 C12 H12B 109.5 . . ?
H12C C12 H12B 109.5 . . ?
H12A C12 H12B 109.5 . . ?

loop_
_geom_bond_atom_site_label_1
_geom_bond_atom_site_label_2
_geom_bond_distance
_geom_bond_site_symmetry_2
_geom_bond_publ_flag
Cu1 O4 1.9137(14) . ?
Cu1 N13 1.9446(17) . ?
Cu1 N20 1.9620(18) . ?
Cu1 O31 1.9836(14) . ?
Cu1 O4 2.5591(14) 3_666 ?
Cu1 O32 2.6060(18) . ?
Cl6 C6 1.739(2) . ?
O31 N30 1.294(2) . ?
O4 C4 1.291(2) . ?
O1 C9 1.370(3) . ?
O1 C2 1.381(3) . ?
O2 C2 1.210(3) . ?
N13 C11 1.291(3) . ?
N13 C14 1.462(3) . ?
N30 O33 1.217(2) . ?
N30 O32 1.232(3) . ?
N20 C19 1.335(3) . ?
N20 C15 1.341(3) . ?
C10 C9 1.386(3) . ?
C10 C5 1.390(3) . ?
C10 C4 1.462(3) . ?
C4 C3 1.387(3) . ?
C5 C6 1.368(3) . ?
C5 H5 0.9500 . ?
C15 C16 1.382(3) . ?
C15 C14 1.499(3) . ?
C3 C2 1.453(3) . ?
C3 C11 1.461(3) . ?
C11 C12 1.503(3) . ?
C14 H14B 0.9900 . ?
C14 H14A 0.9900 . ?
C9 C8 1.380(3) . ?
C19 C18 1.377(3) . ?
C19 H19 0.9500 . ?
C16 C17 1.370(4) . ?
C16 H16 0.9500 . ?
C18 C17 1.377(4) . ?
C18 H18 0.9500 . ?
C17 H17 0.9500 . ?
C6 C7 1.391(3) . ?
C7 C8 1.372(4) . ?
C7 H7 0.9500 . ?
C8 H8 0.9500 . ?
C12 H12C 0.9800 . ?
C12 H12A 0.9800 . ?
C12 H12B 0.9800 . ?

loop_
_geom_hbond_atom_site_label_D
_geom_hbond_atom_site_label_H
_geom_hbond_atom_site_label_A
_geom_hbond_distance_DH
_geom_hbond_distance_HA
_geom_hbond_distance_DA
_geom_hbond_angle_DHA
_geom_hbond_site_symmetry_A
_geom_hbond_publ_flag
C7 H7 O32 0.95 2.43 3.209(3) 138.6 3_676 yes
C12 H12A O2 0.98 2.34 2.868(3) 112.9 . yes
C14 H14A O2 0.99 2.58 3.204(3) 120.9 2_545 yes
